data_4073966
loop_
_publ_author_name
'Darensbourg, Donald J.'
'Andreatta, Jeremy R.'
'Stranahan, Sarah M.'
'Reibenspies, Joseph H.'

_publ_section_title
;
 What is the Real Steric Impact of Triphenylphosphite? Solid-State and
 Solution Structural Studies ofcis- andtrans-Isomers of M(CO)4[P(OPh)3]2(M
 = Mo and W)
;
_journal_issue 27
_journal_name_full Organometallics
_journal_page_first 6832
_journal_paper_doi 10.1021/om700761q
_journal_volume 26
_journal_year 2007
_chemical_formula_sum 'C54 H48 N2 O14 P2 W2'
_chemical_formula_weight 1378.58
_chemical_name_systematic
; 
 ? 
;
_space_group_IT_number 61
_symmetry_cell_setting orthorhombic
_symmetry_space_group_name_Hall '-P 2ac 2ab'
_symmetry_space_group_name_H-M 'P b c a'
_atom_sites_solution_hydrogens geom
_atom_sites_solution_primary direct
_atom_sites_solution_secondary difmap
_audit_creation_method SHELXL-97
_cell_angle_alpha 90.00
_cell_angle_beta 90.00
_cell_angle_gamma 90.00
_cell_formula_units_Z 4
_cell_length_a 18.3660(18)
_cell_length_b 14.5829(15)
_cell_length_c 19.565(2)
_cell_measurement_reflns_used 9537
_cell_measurement_temperature 110(2)
_cell_measurement_theta_max 27.48
_cell_measurement_theta_min 2.06
_cell_volume 5240.1(9)
_computing_cell_refinement 'Bruker SMART'
_computing_data_collection 'Bruker SMART'
_computing_data_reduction 'Bruker SAINT'
_computing_molecular_graphics 'Bruker SHELXTL'
_computing_publication_material 'Bruker SHELXTL'
_computing_structure_refinement 'SHELXL-97 (Sheldrick, 1997)'
_computing_structure_solution 'SHELXS-97 (Sheldrick, 1990)'
_diffrn_ambient_temperature 110(2)
_diffrn_measured_fraction_theta_full 0.991
_diffrn_measured_fraction_theta_max 0.991
_diffrn_measurement_device_type 'CCD area detector'
_diffrn_measurement_method 'phi and omega scans'
_diffrn_radiation_monochromator graphite
_diffrn_radiation_source 'fine-focus sealed tube'
_diffrn_radiation_type MoK\a
_diffrn_radiation_wavelength 0.71073
_diffrn_reflns_av_R_equivalents 0.2199
_diffrn_reflns_av_sigmaI/netI 0.0903
_diffrn_reflns_limit_h_max 23
_diffrn_reflns_limit_h_min -23
_diffrn_reflns_limit_k_max 18
_diffrn_reflns_limit_k_min -18
_diffrn_reflns_limit_l_max 25
_diffrn_reflns_limit_l_min -25
_diffrn_reflns_number 47056
_diffrn_reflns_theta_full 27.54
_diffrn_reflns_theta_max 27.54
_diffrn_reflns_theta_min 2.62
_exptl_absorpt_coefficient_mu 4.516
_exptl_absorpt_correction_T_max 0.8057
_exptl_absorpt_correction_T_min 0.6609
_exptl_absorpt_correction_type multi-scan
_exptl_crystal_colour clear/yellow
_exptl_crystal_density_diffrn 1.747
_exptl_crystal_density_meas 0
_exptl_crystal_description block
_exptl_crystal_F_000 2704
_exptl_crystal_size_max 0.10
_exptl_crystal_size_mid 0.09
_exptl_crystal_size_min 0.05
_refine_diff_density_max 6.430
_refine_diff_density_min -3.174
_refine_diff_density_rms 0.223
_refine_ls_extinction_method none
_refine_ls_goodness_of_fit_ref 1.084
_refine_ls_hydrogen_treatment constr
_refine_ls_matrix_type full
_refine_ls_number_parameters 337
_refine_ls_number_reflns 5987
_refine_ls_number_restraints 0
_refine_ls_restrained_S_all 1.084
_refine_ls_R_factor_all 0.0569
_refine_ls_R_factor_gt 0.0504
_refine_ls_shift/su_max 1.472
_refine_ls_shift/su_mean 0.007
_refine_ls_structure_factor_coef Fsqd
_refine_ls_weighting_details 'calc w=1/[\s^2^(Fo^2^)+(0.0360P)^2^+22.0389P] where P=(Fo^2^+2Fc^2^)/3'
_refine_ls_weighting_scheme calc
_refine_ls_wR_factor_gt 0.1237
_refine_ls_wR_factor_ref 0.1345
_reflns_number_gt 5171
_reflns_number_total 5987
_reflns_threshold_expression >2sigma(I)
_cod_data_source_file om700761q-file009.cif
_cod_data_source_block ddss092606
_cod_depositor_comments
;
The following automatic conversions were performed:

'_symmetry_cell_setting' value 'Orthorhombic' changed to
'orthorhombic' according to
/home/saulius/struct/CIF-dictionaries/cif_core.dic dictionary named
'cif_core.dic' version 2.4.1 from 2010-06-29.

Automatic conversion script
Id: cif_fix_values 1715 2011-07-08 13:25:40Z adriana 
;
_cod_original_cell_volume 5240.0(9)
_cod_original_sg_symbol_H-M Pbca
_cod_database_code 4073966

loop_
_symmetry_equiv_pos_as_xyz
'x, y, z'
'-x+1/2, -y, z+1/2'
'-x, y+1/2, -z+1/2'
'x+1/2, -y+1/2, -z'
'-x, -y, -z'
'x-1/2, y, -z-1/2'
'x, -y-1/2, z-1/2'
'-x-1/2, y-1/2, z'

loop_
_atom_site_label
_atom_site_type_symbol
_atom_site_fract_x
_atom_site_fract_y
_atom_site_fract_z
_atom_site_U_iso_or_equiv
_atom_site_adp_type
_atom_site_occupancy
_atom_site_symmetry_multiplicity
_atom_site_calc_flag
_atom_site_refinement_flags
C1 C 0.2642(3) 0.9786(3) 0.0652(3) 0.0283(11) Uani 1 1 d .
C2 C 0.2475(3) 1.1322(4) 0.1465(2) 0.0250(10) Uani 1 1 d .
C3 C 0.1271(3) 1.0709(4) 0.2126(2) 0.0259(10) Uani 1 1 d .
C4 C 0.1356(3) 1.0732(4) 0.0669(2) 0.0249(10) Uani 1 1 d .
C5 C 0.3342(2) 1.0579(4) 0.3291(2) 0.0236(9) Uani 1 1 d .
C6 C 0.3573(3) 1.1424(4) 0.3063(2) 0.0277(10) Uani 1 1 d .
H6 H 0.3314 1.1734 0.2713 0.033 Uiso 1 1 calc R
C7 C 0.4188(3) 1.1814(4) 0.3350(2) 0.0303(11) Uani 1 1 d .
H7 H 0.4345 1.2405 0.3209 0.036 Uiso 1 1 calc R
C8 C 0.4578(3) 1.1331(4) 0.3851(2) 0.0302(11) Uani 1 1 d .
H8 H 0.5007 1.1588 0.4044 0.036 Uiso 1 1 calc R
C9 C 0.4336(3) 1.0483(4) 0.4063(2) 0.0287(11) Uani 1 1 d .
H9 H 0.4599 1.0162 0.4406 0.034 Uiso 1 1 calc R
C10 C 0.3715(3) 1.0089(4) 0.3783(3) 0.0276(11) Uani 1 1 d .
H10 H 0.3552 0.9501 0.3926 0.033 Uiso 1 1 calc R
C11 C 0.3907(3) 0.9148(4) 0.1785(2) 0.0263(10) Uani 1 1 d .
C12 C 0.4410(3) 0.9833(4) 0.1721(3) 0.0357(13) Uani 1 1 d .
H12 H 0.4426 1.0316 0.2046 0.043 Uiso 1 1 calc R
C13 C 0.4903(4) 0.9820(5) 0.1175(4) 0.0462(17) Uani 1 1 d .
H13 H 0.5257 1.0291 0.1128 0.055 Uiso 1 1 calc R
C14 C 0.4868(3) 0.9110(5) 0.0706(3) 0.0400(13) Uani 1 1 d .
H14 H 0.5196 0.9098 0.0331 0.048 Uiso 1 1 calc R
C15 C 0.4359(3) 0.8420(4) 0.0778(3) 0.0341(12) Uani 1 1 d .
H15 H 0.4338 0.7936 0.0455 0.041 Uiso 1 1 calc R
C16 C 0.3874(3) 0.8436(4) 0.1329(2) 0.0271(10) Uani 1 1 d .
H16 H 0.3526 0.7960 0.1387 0.032 Uiso 1 1 calc R
C17 C 0.2404(3) 0.8299(4) 0.3357(2) 0.0254(10) Uani 1 1 d .
C18 C 0.2899(3) 0.7601(5) 0.3373(3) 0.0351(12) Uani 1 1 d .
H18 H 0.3139 0.7409 0.2968 0.042 Uiso 1 1 calc R
C19 C 0.3047(3) 0.7175(6) 0.3998(4) 0.0426(16) Uani 1 1 d .
H19 H 0.3379 0.6676 0.4017 0.051 Uiso 1 1 calc R
C20 C 0.2711(4) 0.7477(5) 0.4587(3) 0.0469(17) Uani 1 1 d .
H20 H 0.2818 0.7193 0.5013 0.056 Uiso 1 1 calc R
C21 C 0.2219(4) 0.8192(5) 0.4558(3) 0.0430(15) Uani 1 1 d .
H21 H 0.1990 0.8398 0.4966 0.052 Uiso 1 1 calc R
C22 C 0.2054(3) 0.8617(4) 0.3939(3) 0.0329(12) Uani 1 1 d .
H22 H 0.1715 0.9108 0.3917 0.039 Uiso 1 1 calc R
C23 C 0.1093(3) 0.8534(4) 0.0663(2) 0.0307(11) Uani 1 1 d .
H23A H 0.1547 0.8481 0.0392 0.037 Uiso 1 1 calc R
H23B H 0.0794 0.9024 0.0455 0.037 Uiso 1 1 calc R
C24 C 0.0677(3) 0.7627(4) 0.0620(3) 0.0352(12) Uani 1 1 d .
H24A H 0.0546 0.7503 0.0137 0.042 Uiso 1 1 calc R
H24B H 0.0993 0.7122 0.0781 0.042 Uiso 1 1 calc R
C25 C -0.0008(3) 0.7656(5) 0.1048(3) 0.0378(13) Uani 1 1 d .
H25A H -0.0253 0.7051 0.1037 0.045 Uiso 1 1 calc R
H25B H -0.0348 0.8120 0.0863 0.045 Uiso 1 1 calc R
C26 C 0.0198(3) 0.7901(4) 0.1781(3) 0.0356(12) Uani 1 1 d .
H26A H -0.0249 0.7956 0.2060 0.043 Uiso 1 1 calc R
H26B H 0.0499 0.7402 0.1977 0.043 Uiso 1 1 calc R
C27 C 0.0622(3) 0.8800(4) 0.1813(2) 0.0286(10) Uani 1 1 d .
H27A H 0.0298 0.9307 0.1668 0.034 Uiso 1 1 calc R
H27B H 0.0767 0.8917 0.2293 0.034 Uiso 1 1 calc R
N1 N 0.1284(2) 0.8804(3) 0.13766(18) 0.0227(9) Uani 1 1 d .
H1 H 0.159(3) 0.835(5) 0.155(3) 0.027 Uiso 1 1 calc .
O1 O 0.3039(2) 0.9685(3) 0.0198(2) 0.0362(10) Uani 1 1 d .
O2 O 0.2763(2) 1.2038(3) 0.14880(19) 0.0334(9) Uani 1 1 d .
O3 O 0.0912(2) 1.1079(3) 0.25244(19) 0.0358(9) Uani 1 1 d .
O4 O 0.1041(2) 1.1100(3) 0.02373(17) 0.0307(8) Uani 1 1 d .
O5 O 0.26937(18) 1.0220(2) 0.30217(17) 0.0248(8) Uani 1 1 d .
O6 O 0.34492(17) 0.9158(3) 0.23551(15) 0.0283(8) Uani 1 1 d .
O7 O 0.22038(18) 0.8691(3) 0.27239(16) 0.0266(7) Uani 1 1 d .
P1 P 0.26263(6) 0.95331(10) 0.23805(5) 0.0222(3) Uani 1 1 d .
W1 W 0.194689(10) 1.016614(15) 0.141389(8) 0.01914(11) Uani 1 1 d .

loop_
_atom_site_aniso_label
_atom_site_aniso_U_11
_atom_site_aniso_U_22
_atom_site_aniso_U_33
_atom_site_aniso_U_23
_atom_site_aniso_U_13
_atom_site_aniso_U_12
C1 0.037(3) 0.024(3) 0.025(2) 0.0063(19) 0.004(2) 0.0036(19)
C2 0.023(2) 0.031(3) 0.0204(19) -0.0009(18) -0.0009(15) 0.006(2)
C3 0.027(2) 0.029(3) 0.022(2) -0.003(2) -0.0017(17) 0.0004(19)
C4 0.026(2) 0.029(3) 0.020(2) 0.0001(19) 0.0017(16) 0.0002(19)
C5 0.023(2) 0.029(3) 0.0197(19) -0.0060(19) -0.0016(16) 0.0008(19)
C6 0.030(2) 0.031(3) 0.022(2) -0.002(2) -0.0013(17) 0.003(2)
C7 0.035(3) 0.031(3) 0.024(2) -0.001(2) 0.0004(18) -0.004(2)
C8 0.027(2) 0.037(3) 0.027(2) -0.008(2) -0.0021(18) 0.002(2)
C9 0.028(2) 0.038(3) 0.020(2) -0.003(2) -0.0035(17) 0.005(2)
C10 0.026(3) 0.035(3) 0.021(2) 0.001(2) -0.0006(19) 0.003(2)
C11 0.023(2) 0.033(3) 0.023(2) -0.003(2) -0.0021(16) 0.008(2)
C12 0.037(3) 0.028(4) 0.042(3) -0.011(2) 0.012(2) -0.003(2)
C13 0.041(4) 0.041(5) 0.057(4) -0.001(3) 0.019(3) -0.012(3)
C14 0.039(3) 0.043(4) 0.038(3) 0.003(3) 0.014(2) 0.004(3)
C15 0.039(3) 0.038(3) 0.025(2) 0.000(2) 0.002(2) 0.009(2)
C16 0.028(2) 0.025(3) 0.028(2) -0.001(2) -0.0014(18) -0.001(2)
C17 0.030(2) 0.026(3) 0.0204(19) 0.004(2) -0.0026(17) -0.006(2)
C18 0.032(2) 0.032(3) 0.042(3) 0.005(3) -0.004(2) -0.005(2)
C19 0.033(3) 0.043(4) 0.052(4) 0.017(3) -0.011(2) -0.004(2)
C20 0.054(4) 0.052(4) 0.034(3) 0.020(3) -0.019(3) -0.023(3)
C21 0.052(3) 0.052(4) 0.025(2) 0.003(3) 0.002(2) -0.018(3)
C22 0.042(3) 0.027(3) 0.030(2) 0.003(2) 0.002(2) -0.007(2)
C23 0.037(3) 0.031(3) 0.024(2) -0.003(2) -0.0063(19) -0.004(2)
C24 0.043(3) 0.030(3) 0.033(2) -0.002(2) -0.011(2) -0.002(2)
C25 0.035(3) 0.037(3) 0.042(3) 0.004(3) -0.013(2) -0.007(2)
C26 0.035(3) 0.036(3) 0.035(3) 0.004(2) -0.003(2) -0.008(2)
C27 0.025(2) 0.033(3) 0.028(2) -0.003(2) -0.0004(18) -0.005(2)
N1 0.0199(18) 0.025(2) 0.0232(18) 0.0007(15) -0.0043(13) -0.0040(17)
O1 0.045(2) 0.041(2) 0.0226(18) 0.0025(18) 0.0063(14) 0.0128(17)
O2 0.035(2) 0.028(2) 0.0373(19) 0.0016(16) -0.0036(15) -0.0092(17)
O3 0.0354(19) 0.040(2) 0.0322(18) -0.0106(18) 0.0061(15) 0.0034(17)
O4 0.0336(18) 0.036(2) 0.0228(16) 0.0030(16) -0.0003(13) 0.0052(16)
O5 0.0175(16) 0.033(2) 0.0241(15) -0.0057(14) -0.0012(12) -0.0006(13)
O6 0.0225(15) 0.043(2) 0.0195(14) 0.0013(15) -0.0011(12) 0.0097(15)
O7 0.0266(16) 0.030(2) 0.0230(15) 0.0021(14) -0.0039(13) -0.0038(15)
P1 0.0219(5) 0.0279(7) 0.0167(5) -0.0008(5) -0.0014(4) 0.0016(5)
W1 0.01950(15) 0.0224(2) 0.01552(13) -0.00010(6) -0.00083(5) 0.00000(6)

loop_
_atom_type_symbol
_atom_type_description
_atom_type_scat_dispersion_real
_atom_type_scat_dispersion_imag
_atom_type_scat_source
C C 0.0033 0.0016 'International Tables Vol C Tables 4.2.6.8 and 6.1.1.4'
H H 0.0000 0.0000 'International Tables Vol C Tables 4.2.6.8 and 6.1.1.4'
N N 0.0061 0.0033 'International Tables Vol C Tables 4.2.6.8 and 6.1.1.4'
O O 0.0106 0.0060 'International Tables Vol C Tables 4.2.6.8 and 6.1.1.4'
P P 0.1023 0.0942 'International Tables Vol C Tables 4.2.6.8 and 6.1.1.4'
W W -0.8490 6.8722 'International Tables Vol C Tables 4.2.6.8 and 6.1.1.4'

loop_
_geom_angle_atom_site_label_1
_geom_angle_atom_site_label_2
_geom_angle_atom_site_label_3
_geom_angle
O1 C1 W1 171.5(5)
O2 C2 W1 176.9(4)
O3 C3 W1 174.9(5)
O4 C4 W1 176.1(5)
C6 C5 C10 122.4(5)
C6 C5 O5 118.3(4)
C10 C5 O5 119.3(5)
C5 C6 C7 119.3(5)
C6 C7 C8 119.5(5)
C9 C8 C7 119.7(5)
C8 C9 C10 121.2(5)
C5 C10 C9 117.9(5)
C12 C11 C16 121.7(5)
C12 C11 O6 118.1(5)
C16 C11 O6 120.1(5)
C11 C12 C13 119.8(5)
C14 C13 C12 119.0(6)
C15 C14 C13 120.6(5)
C14 C15 C16 119.9(5)
C11 C16 C15 119.1(5)
C18 C17 C22 122.6(5)
C18 C17 O7 119.7(5)
C22 C17 O7 117.6(5)
C17 C18 C19 118.7(6)
C20 C19 C18 120.1(7)
C19 C20 C21 120.0(5)
C20 C21 C22 120.9(6)
C17 C22 C21 117.7(6)
N1 C23 C24 113.4(4)
C25 C24 C23 111.2(5)
C24 C25 C26 108.7(4)
C27 C26 C25 111.5(5)
N1 C27 C26 113.3(4)
C27 N1 C23 110.2(4)
C27 N1 W1 114.4(3)
C23 N1 W1 112.1(3)
C5 O5 P1 126.2(3)
C11 O6 P1 126.4(3)
C17 O7 P1 123.6(3)
O7 P1 O6 102.0(2)
O7 P1 O5 100.78(18)
O6 P1 O5 99.40(18)
O7 P1 W1 111.51(13)
O6 P1 W1 125.72(12)
O5 P1 W1 114.02(14)
C2 W1 C4 87.2(2)
C2 W1 C3 86.1(2)
C4 W1 C3 90.4(2)
C2 W1 C1 87.8(2)
C4 W1 C1 85.4(2)
C3 W1 C1 172.7(2)
C2 W1 N1 178.00(17)
C4 W1 N1 92.58(18)
C3 W1 N1 91.96(19)
C1 W1 N1 94.16(18)
C2 W1 P1 91.88(14)
C4 W1 P1 176.23(14)
C3 W1 P1 85.90(14)
C1 W1 P1 98.23(15)
N1 W1 P1 88.23(10)

loop_
_geom_bond_atom_site_label_1
_geom_bond_atom_site_label_2
_geom_bond_distance
C1 O1 1.159(7)
C1 W1 2.039(5)
C2 O2 1.171(7)
C2 W1 1.947(6)
C3 O3 1.155(6)
C3 W1 2.027(5)
C4 O4 1.157(6)
C4 W1 1.995(5)
C5 C6 1.377(7)
C5 C10 1.380(7)
C5 O5 1.403(5)
C6 C7 1.384(7)
C7 C8 1.404(7)
C8 C9 1.377(8)
C9 C10 1.391(7)
C11 C12 1.367(8)
C11 C16 1.368(7)
C11 O6 1.398(5)
C12 C13 1.400(8)
C13 C14 1.385(10)
C14 C15 1.380(9)
C15 C16 1.399(7)
C17 C18 1.365(8)
C17 C22 1.388(7)
C17 O7 1.413(5)
C18 C19 1.398(9)
C19 C20 1.379(10)
C20 C21 1.381(10)
C21 C22 1.394(8)
C23 N1 1.493(6)
C23 C24 1.529(8)
C24 C25 1.512(8)
C25 C26 1.526(7)
C26 C27 1.526(7)
C27 N1 1.485(6)
N1 W1 2.332(5)
O5 P1 1.610(4)
O6 P1 1.608(3)
O7 P1 1.600(4)
P1 W1 2.4465(12)

loop_
_geom_torsion_atom_site_label_1
_geom_torsion_atom_site_label_2
_geom_torsion_atom_site_label_3
_geom_torsion_atom_site_label_4
_geom_torsion
C10 C5 C6 C7 -2.1(7)
O5 C5 C6 C7 176.3(4)
C5 C6 C7 C8 2.1(7)
C6 C7 C8 C9 -1.4(8)
C7 C8 C9 C10 0.7(8)
C6 C5 C10 C9 1.4(7)
O5 C5 C10 C9 -177.0(4)
C8 C9 C10 C5 -0.7(8)
C16 C11 C12 C13 0.7(9)
O6 C11 C12 C13 176.7(6)
C11 C12 C13 C14 0.3(11)
C12 C13 C14 C15 -0.6(11)
C13 C14 C15 C16 0.1(9)
C12 C11 C16 C15 -1.2(8)
O6 C11 C16 C15 -177.2(4)
C14 C15 C16 C11 0.9(8)
C22 C17 C18 C19 1.7(8)
O7 C17 C18 C19 -175.0(5)
C17 C18 C19 C20 -1.9(9)
C18 C19 C20 C21 1.1(10)
C19 C20 C21 C22 0.0(10)
C18 C17 C22 C21 -0.6(8)
O7 C17 C22 C21 176.2(5)
C20 C21 C22 C17 -0.3(9)
N1 C23 C24 C25 56.3(6)
C23 C24 C25 C26 -56.0(6)
C24 C25 C26 C27 55.8(6)
C25 C26 C27 N1 -55.7(6)
C26 C27 N1 C23 52.8(6)
C26 C27 N1 W1 -179.9(3)
C24 C23 N1 C27 -53.1(6)
C24 C23 N1 W1 178.3(4)
C6 C5 O5 P1 93.8(5)
C10 C5 O5 P1 -87.6(5)
C12 C11 O6 P1 98.9(5)
C16 C11 O6 P1 -84.9(6)
C18 C17 O7 P1 -88.8(6)
C22 C17 O7 P1 94.3(5)
C17 O7 P1 O6 54.8(4)
C17 O7 P1 O5 -47.3(4)
C17 O7 P1 W1 -168.7(3)
C11 O6 P1 O7 129.0(4)
C11 O6 P1 O5 -127.7(4)
C11 O6 P1 W1 1.1(5)
C5 O5 P1 O7 122.8(4)
C5 O5 P1 O6 18.6(4)
C5 O5 P1 W1 -117.6(4)
O2 C2 W1 C4 32(7)
O2 C2 W1 C3 -58(7)
O2 C2 W1 C1 118(7)
O2 C2 W1 N1 -51(10)
O2 C2 W1 P1 -144(7)
O4 C4 W1 C2 11(6)
O4 C4 W1 C3 97(6)
O4 C4 W1 C1 -77(6)
O4 C4 W1 N1 -171(6)
O4 C4 W1 P1 86(6)
O3 C3 W1 C2 9(5)
O3 C3 W1 C4 -78(5)
O3 C3 W1 C1 -24(6)
O3 C3 W1 N1 -171(5)
O3 C3 W1 P1 101(5)
O1 C1 W1 C2 -32(3)
O1 C1 W1 C4 55(3)
O1 C1 W1 C3 0(5)
O1 C1 W1 N1 147(3)
O1 C1 W1 P1 -124(3)
C27 N1 W1 C2 -4(5)
C23 N1 W1 C2 122(5)
C27 N1 W1 C4 -87.3(3)
C23 N1 W1 C4 39.1(4)
C27 N1 W1 C3 3.2(3)
C23 N1 W1 C3 129.6(4)
C27 N1 W1 C1 -172.9(3)
C23 N1 W1 C1 -46.5(4)
C27 N1 W1 P1 89.0(3)
C23 N1 W1 P1 -144.6(3)
O7 P1 W1 C2 159.6(2)
O6 P1 W1 C2 -76.4(2)
O5 P1 W1 C2 46.3(2)
O7 P1 W1 C4 84(2)
O6 P1 W1 C4 -152(2)
O5 P1 W1 C4 -29(2)
O7 P1 W1 C3 73.7(2)
O6 P1 W1 C3 -162.3(3)
O5 P1 W1 C3 -39.6(2)
O7 P1 W1 C1 -112.3(2)
O6 P1 W1 C1 11.6(3)
O5 P1 W1 C1 134.4(2)
O7 P1 W1 N1 -18.35(18)
O6 P1 W1 N1 105.6(2)
O5 P1 W1 N1 -131.67(18)
